data_4074933
loop_
_publ_author_name
'Sol\'e, Daniel'
'D\'iaz, Sandra'
'Solans, Xavier'
'Font-Bardia, Merc\`e'

_publ_section_title
;
 A Comparative Study of the Chelating Ability of the
 &#x2212;N(R)&#x2212;(CH2)n&#x2212;CO&#x2212;N(R)2Framework in \s-Aryl
 Palladium(II) Complexes Derived from 2-Iodoanilines and
 2-Iodobenzylamines. Synthesis of New Types of Terdentate [C,N,O] Pd(II)
 Complexes and C,N-Bridged Binuclear Pd(II) Compounds
;
_journal_issue 8
_journal_name_full Organometallics
_journal_page_first 1995
_journal_paper_doi 10.1021/om051014m
_journal_volume 25
_journal_year 2006
_chemical_formula_sum 'C26 H38 I2 N4 O2 Pd2'
_chemical_formula_weight 905.20
_chemical_name_systematic
;
 ?
;
_space_group_IT_number 14
_symmetry_cell_setting monoclinic
_symmetry_space_group_name_Hall '-P 2ybc'
_symmetry_space_group_name_H-M 'P 1 21/c 1'
_atom_sites_solution_hydrogens geom
_atom_sites_solution_primary direct
_atom_sites_solution_secondary difmap
_audit_creation_method SHELXL-97
_cell_angle_alpha 90.00
_cell_angle_beta 91.09(5)
_cell_angle_gamma 90.00
_cell_formula_units_Z 4
_cell_length_a 16.080(13)
_cell_length_b 11.373(4)
_cell_length_c 17.164(7)
_cell_measurement_temperature 293(2)
_cell_volume 3138(3)
_computing_structure_refinement 'SHELXL-97 (Sheldrick, 1997)'
_diffrn_ambient_temperature 293(2)
_diffrn_measured_fraction_theta_full 0.999
_diffrn_measured_fraction_theta_max 0.999
_diffrn_radiation_monochromator graphite
_diffrn_radiation_source 'fine-focus sealed tube'
_diffrn_radiation_type MoK\a
_diffrn_radiation_wavelength 0.71073
_diffrn_reflns_av_R_equivalents 0.0375
_diffrn_reflns_av_sigmaI/netI 0.0335
_diffrn_reflns_limit_h_max 22
_diffrn_reflns_limit_h_min -22
_diffrn_reflns_limit_k_max 15
_diffrn_reflns_limit_k_min 0
_diffrn_reflns_limit_l_max 24
_diffrn_reflns_limit_l_min 0
_diffrn_reflns_number 9541
_diffrn_reflns_theta_full 29.96
_diffrn_reflns_theta_max 29.96
_diffrn_reflns_theta_min 2.15
_exptl_absorpt_coefficient_mu 3.141
_exptl_absorpt_correction_type none
_exptl_crystal_density_diffrn 1.916
_exptl_crystal_density_method 'not measured'
_exptl_crystal_F_000 1744
_refine_diff_density_max 0.712
_refine_diff_density_min -0.432
_refine_diff_density_rms 0.130
_refine_ls_extinction_coef 0.00023(8)
_refine_ls_extinction_expression Fc^*^=kFc[1+0.001xFc^2^\l^3^/sin(2\q)]^-1/4^
_refine_ls_extinction_method SHELXL
_refine_ls_goodness_of_fit_ref 1.059
_refine_ls_hydrogen_treatment mixed
_refine_ls_matrix_type full
_refine_ls_number_parameters 326
_refine_ls_number_reflns 9096
_refine_ls_number_restraints 7
_refine_ls_restrained_S_all 1.103
_refine_ls_R_factor_all 0.0618
_refine_ls_R_factor_gt 0.0361
_refine_ls_shift/su_max 0.001
_refine_ls_shift/su_mean 0.000
_refine_ls_structure_factor_coef Fsqd
_refine_ls_weighting_details 'calc w=1/[\s^2^(Fo^2^)+(0.0584P)^2^+0.0279P] where P=(Fo^2^+2Fc^2^)/3'
_refine_ls_weighting_scheme calc
_refine_ls_wR_factor_gt 0.0940
_refine_ls_wR_factor_ref 0.1035
_reflns_number_gt 6627
_reflns_number_total 9096
_reflns_threshold_expression >2sigma(I)
_cod_data_source_file om051014msi20051124_052823.cif
_cod_data_source_block sojc26a
_cod_depositor_comments
;
The following automatic conversions were performed:

'_symmetry_cell_setting' value 'Monoclinic' changed to 'monoclinic'
according to /home/saulius/struct/CIF-dictionaries/cif_core.dic
dictionary named 'cif_core.dic' version 2.4.1 from 2010-06-29.

Automatic conversion script
Id: cif_fix_values 1715 2011-07-08 13:25:40Z adriana 
;
_cod_original_sg_symbol_H-M P21/c
_cod_database_code 4074933

loop_
_symmetry_equiv_pos_as_xyz
'x, y, z'
'-x, y+1/2, -z+1/2'
'-x, -y, -z'
'x, -y-1/2, z-1/2'

loop_
_atom_site_label
_atom_site_type_symbol
_atom_site_fract_x
_atom_site_fract_y
_atom_site_fract_z
_atom_site_U_iso_or_equiv
_atom_site_adp_type
_atom_site_occupancy
_atom_site_symmetry_multiplicity
_atom_site_calc_flag
_atom_site_refinement_flags
Pd1 Pd 0.164451(18) 0.60020(2) 0.035007(17) 0.04351(8) Uani 1 1 d U
Pd2 Pd 0.349380(17) 0.62186(2) 0.008770(16) 0.04036(8) Uani 1 1 d U
I1 I 0.13083(2) 0.46861(3) 0.153224(19) 0.06504(10) Uani 1 1 d U
I2 I 0.41220(2) 0.82675(3) 0.038595(17) 0.06076(10) Uani 1 1 d U
O1 O 0.1345(2) 0.7612(3) 0.09550(17) 0.0593(7) Uani 1 1 d U
O2 O 0.39550(18) 0.5417(2) 0.11543(16) 0.0522(6) Uani 1 1 d .
N1 N 0.3258(2) 0.4387(3) -0.01568(19) 0.0454(7) Uani 1 1 d .
N2 N 0.3869(2) 0.3791(3) 0.1899(2) 0.0590(9) Uani 1 1 d .
N3 N 0.1702(2) 0.7254(3) -0.05924(19) 0.0477(7) Uani 1 1 d .
N4 N 0.1467(4) 0.9622(4) 0.0869(3) 0.0894(16) Uani 1 1 d .
C1 C 0.1732(2) 0.4640(3) -0.0350(2) 0.0460(8) Uani 1 1 d .
C2 C 0.0981(3) 0.4251(4) -0.0702(3) 0.0615(11) Uani 1 1 d .
H2 H 0.0481 0.4577 -0.0545 0.074 Uiso 1 1 calc R
C3 C 0.0971(4) 0.3402(5) -0.1270(4) 0.0792(15) Uani 1 1 d .
H3 H 0.0467 0.3155 -0.1489 0.095 Uiso 1 1 calc R
C4 C 0.1724(4) 0.2899(5) -0.1526(3) 0.0843(16) Uani 1 1 d .
H4 H 0.1724 0.2346 -0.1925 0.101 Uiso 1 1 calc R
C5 C 0.2467(3) 0.3257(4) -0.1162(3) 0.0671(12) Uani 1 1 d .
H5 H 0.2965 0.2921 -0.1317 0.080 Uiso 1 1 calc R
C6 C 0.2483(2) 0.4100(3) -0.0576(2) 0.0452(8) Uani 1 1 d .
C7 C 0.3256(3) 0.3753(3) 0.0591(2) 0.0461(8) Uani 1 1 d .
H7A H 0.3505 0.2985 0.0520 0.055 Uiso 1 1 calc R
H7B H 0.2685 0.3635 0.0745 0.055 Uiso 1 1 calc R
C8 C 0.3724(2) 0.4389(4) 0.1243(2) 0.0461(8) Uani 1 1 d .
C9 C 0.3581(4) 0.2621(5) 0.2043(3) 0.0775(14) Uani 1 1 d .
H9A H 0.3067 0.2496 0.1751 0.093 Uiso 1 1 calc R
H9B H 0.3460 0.2545 0.2592 0.093 Uiso 1 1 calc R
C10 C 0.4205(5) 0.1665(6) 0.1821(5) 0.119(3) Uani 1 1 d .
H10A H 0.3972 0.0905 0.1927 0.178 Uiso 1 1 calc R
H10B H 0.4710 0.1765 0.2121 0.178 Uiso 1 1 calc R
H10C H 0.4322 0.1725 0.1276 0.178 Uiso 1 1 calc R
C11 C 0.4260(4) 0.4405(5) 0.2566(3) 0.0755(14) Uani 1 1 d .
H11A H 0.4567 0.5079 0.2378 0.091 Uiso 1 1 calc R
H11B H 0.4652 0.3880 0.2825 0.091 Uiso 1 1 calc R
C12 C 0.3615(5) 0.4823(6) 0.3156(4) 0.104(2) Uani 1 1 d .
H12A H 0.3893 0.5225 0.3578 0.156 Uiso 1 1 calc R
H12B H 0.3320 0.4156 0.3355 0.156 Uiso 1 1 calc R
H12C H 0.3228 0.5348 0.2902 0.156 Uiso 1 1 calc R
C13 C 0.4019(3) 0.4022(4) -0.0574(3) 0.0583(10) Uani 1 1 d .
H13A H 0.4503 0.4234 -0.0270 0.087 Uiso 1 1 calc R
H13B H 0.4035 0.4412 -0.1070 0.087 Uiso 1 1 calc R
H13C H 0.4011 0.3187 -0.0653 0.087 Uiso 1 1 calc R
C14 C 0.3137(2) 0.6744(3) -0.0962(2) 0.0433(8) Uani 1 1 d .
C15 C 0.3755(3) 0.6678(4) -0.1542(2) 0.0548(10) Uani 1 1 d .
H15 H 0.4300 0.6479 -0.1405 0.066 Uiso 1 1 calc R
C16 C 0.3541(4) 0.6915(5) -0.2320(3) 0.0702(13) Uani 1 1 d .
H16 H 0.3941 0.6832 -0.2701 0.084 Uiso 1 1 calc R
C17 C 0.2767(4) 0.7261(5) -0.2528(3) 0.0733(13) Uani 1 1 d .
H17 H 0.2637 0.7421 -0.3048 0.088 Uiso 1 1 calc R
C18 C 0.2169(3) 0.7377(5) -0.1973(3) 0.0659(12) Uani 1 1 d .
H18 H 0.1645 0.7658 -0.2117 0.079 Uiso 1 1 calc R
C19 C 0.2333(2) 0.7080(3) -0.1195(2) 0.0455(8) Uani 1 1 d .
C20 C 0.1864(3) 0.8426(4) -0.0241(3) 0.0559(10) Uani 1 1 d .
H20A H 0.1638 0.9037 -0.0578 0.067 Uiso 1 1 calc R
H20B H 0.2458 0.8552 -0.0182 0.067 Uiso 1 1 calc R
C21 C 0.1448(4) 0.8487(4) 0.0568(3) 0.0695(13) Uani 1 1 d .
C22 C 0.1836(4) 1.0808(5) 0.0485(4) 0.0823(16) Uani 1 1 d .
H22A H 0.2159 1.1264 0.0861 0.099 Uiso 1 1 calc R
H22B H 0.2174 1.0636 0.0037 0.099 Uiso 1 1 calc R
C23 C 0.1141(5) 1.1339(8) 0.0284(4) 0.113(2) Uani 1 1 d .
H23A H 0.1266 1.2081 0.0047 0.170 Uiso 1 1 calc R
H23B H 0.0815 1.1467 0.0739 0.170 Uiso 1 1 calc R
H23C H 0.0835 1.0857 -0.0080 0.170 Uiso 1 1 calc R
C24 C 0.1227(4) 0.9684(5) 0.1698(4) 0.0792(15) Uani 1 1 d .
H24A H 0.1481 0.9048 0.1995 0.095 Uiso 1 1 calc R
H24B H 0.1398 1.0427 0.1928 0.095 Uiso 1 1 calc R
C25 C 0.0386(4) 0.9583(5) 0.1683(4) 0.0884(17) Uani 1 1 d .
H25A H 0.0184 0.9617 0.2205 0.133 Uiso 1 1 calc R
H25B H 0.0231 0.8845 0.1450 0.133 Uiso 1 1 calc R
H25C H 0.0148 1.0215 0.1383 0.133 Uiso 1 1 calc R
C26 C 0.0833(3) 0.7241(5) -0.0907(3) 0.0706(13) Uani 1 1 d .
H26A H 0.0453 0.7368 -0.0491 0.106 Uiso 1 1 calc R
H26B H 0.0720 0.6493 -0.1146 0.106 Uiso 1 1 calc R
H26C H 0.0765 0.7853 -0.1289 0.106 Uiso 1 1 calc R

loop_
_atom_site_aniso_label
_atom_site_aniso_U_11
_atom_site_aniso_U_22
_atom_site_aniso_U_33
_atom_site_aniso_U_23
_atom_site_aniso_U_13
_atom_site_aniso_U_12
Pd1 0.04181(15) 0.04384(15) 0.04492(16) -0.00176(11) 0.00198(11) 0.00340(11)
Pd2 0.04042(15) 0.04365(15) 0.03700(14) 0.00161(11) 0.00072(10) 0.00065(11)
I1 0.06106(19) 0.0705(2) 0.06379(19) 0.00683(14) 0.00715(14) 0.00070(14)
I2 0.06758(19) 0.05777(17) 0.05679(17) -0.00037(12) -0.00244(14) -0.00492(13)
O1 0.0668(16) 0.0542(14) 0.0572(17) -0.0044(12) 0.0121(13) 0.0139(13)
O2 0.0529(16) 0.0550(16) 0.0484(15) 0.0046(12) -0.0051(12) -0.0009(13)
N1 0.0442(16) 0.0456(16) 0.0464(17) -0.0015(13) 0.0007(13) 0.0028(13)
N2 0.060(2) 0.062(2) 0.054(2) 0.0089(17) 0.0000(17) -0.0027(17)
N3 0.0468(18) 0.0501(17) 0.0462(17) -0.0024(14) -0.0002(13) 0.0068(14)
N4 0.141(5) 0.056(2) 0.073(3) -0.004(2) 0.028(3) 0.020(3)
C1 0.0430(19) 0.0458(19) 0.049(2) -0.0017(16) 0.0000(16) 0.0024(15)
C2 0.051(2) 0.066(3) 0.067(3) -0.014(2) 0.000(2) 0.003(2)
C3 0.064(3) 0.084(4) 0.089(4) -0.020(3) -0.013(3) -0.006(3)
C4 0.085(4) 0.089(4) 0.078(4) -0.029(3) -0.008(3) 0.005(3)
C5 0.059(3) 0.077(3) 0.065(3) -0.015(2) 0.000(2) 0.007(2)
C6 0.0423(19) 0.0444(19) 0.049(2) -0.0022(16) 0.0003(16) 0.0007(15)
C7 0.045(2) 0.0450(19) 0.049(2) 0.0007(16) 0.0008(16) 0.0006(15)
C8 0.0435(19) 0.052(2) 0.0430(19) 0.0041(16) 0.0017(15) 0.0063(16)
C9 0.083(4) 0.081(3) 0.068(3) 0.020(3) -0.003(3) -0.004(3)
C10 0.107(6) 0.090(5) 0.159(8) 0.027(5) -0.013(5) 0.008(4)
C11 0.077(3) 0.084(3) 0.065(3) 0.013(3) -0.013(3) -0.003(3)
C12 0.130(6) 0.094(5) 0.089(4) -0.005(4) 0.013(4) -0.010(4)
C13 0.048(2) 0.065(3) 0.062(3) -0.009(2) 0.0005(19) 0.0042(19)
C14 0.0447(19) 0.0462(19) 0.0389(18) 0.0007(14) 0.0003(15) -0.0005(15)
C15 0.051(2) 0.068(3) 0.045(2) 0.0003(19) 0.0034(17) 0.0021(19)
C16 0.074(3) 0.088(3) 0.049(2) 0.001(2) 0.012(2) 0.001(3)
C17 0.083(4) 0.091(4) 0.046(2) 0.002(2) -0.003(2) 0.004(3)
C18 0.065(3) 0.077(3) 0.055(3) -0.002(2) -0.012(2) 0.010(2)
C19 0.046(2) 0.0493(19) 0.0409(18) -0.0013(15) 0.0028(15) 0.0021(16)
C20 0.061(3) 0.049(2) 0.058(2) 0.0002(19) 0.003(2) 0.0056(19)
C21 0.083(4) 0.055(3) 0.070(3) -0.008(2) 0.001(3) 0.013(2)
C22 0.088(4) 0.083(4) 0.076(4) -0.014(3) 0.001(3) 0.016(3)
C23 0.090(5) 0.170(7) 0.081(4) -0.013(5) 0.007(4) 0.011(5)
C24 0.093(4) 0.062(3) 0.082(4) -0.003(3) -0.004(3) 0.003(3)
C25 0.106(5) 0.069(3) 0.090(4) 0.003(3) -0.013(4) 0.003(3)
C26 0.063(3) 0.074(3) 0.075(3) 0.001(3) -0.004(2) 0.011(2)

loop_
_atom_type_symbol
_atom_type_description
_atom_type_scat_dispersion_real
_atom_type_scat_dispersion_imag
_atom_type_scat_source
C C 0.0033 0.0016 'International Tables Vol C Tables 4.2.6.8 and 6.1.1.4'
H H 0.0000 0.0000 'International Tables Vol C Tables 4.2.6.8 and 6.1.1.4'
I I -0.4742 1.8119 'International Tables Vol C Tables 4.2.6.8 and 6.1.1.4'
N N 0.0061 0.0033 'International Tables Vol C Tables 4.2.6.8 and 6.1.1.4'
O O 0.0106 0.0060 'International Tables Vol C Tables 4.2.6.8 and 6.1.1.4'
Pd Pd -0.9988 1.0072 'International Tables Vol C Tables 4.2.6.8 and 6.1.1.4'

loop_
_geom_angle_atom_site_label_1
_geom_angle_atom_site_label_2
_geom_angle_atom_site_label_3
_geom_angle
C1 Pd1 N3 93.28(15)
C1 Pd1 O1 168.15(14)
N3 Pd1 O1 79.30(12)
C1 Pd1 I1 92.41(12)
N3 Pd1 I1 169.16(9)
O1 Pd1 I1 93.52(9)
C1 Pd1 Pd2 83.75(12)
N3 Pd1 Pd2 77.22(10)
O1 Pd1 Pd2 103.34(9)
I1 Pd1 Pd2 112.61(4)
C14 Pd2 N1 93.90(14)
C14 Pd2 O2 171.63(13)
N1 Pd2 O2 79.27(12)
C14 Pd2 I2 90.78(11)
N1 Pd2 I2 167.12(9)
O2 Pd2 I2 94.93(8)
C14 Pd2 Pd1 83.73(12)
N1 Pd2 Pd1 77.34(9)
O2 Pd2 Pd1 99.31(9)
I2 Pd2 Pd1 115.15(2)
C21 O1 Pd1 113.5(3)
C8 O2 Pd2 113.8(2)
C6 N1 C7 107.7(3)
C6 N1 C13 113.6(3)
C7 N1 C13 107.4(3)
C6 N1 Pd2 117.1(2)
C7 N1 Pd2 107.8(2)
C13 N1 Pd2 102.7(2)
C8 N2 C9 124.7(4)
C8 N2 C11 118.7(4)
C9 N2 C11 116.2(4)
C19 N3 C20 106.7(3)
C19 N3 C26 113.4(3)
C20 N3 C26 108.2(3)
C19 N3 Pd1 118.5(2)
C20 N3 Pd1 107.3(2)
C26 N3 Pd1 102.3(3)
C21 N4 C24 113.3(4)
C21 N4 C22 128.9(4)
C24 N4 C22 117.1(4)
C2 C1 C6 118.3(4)
C2 C1 Pd1 115.9(3)
C6 C1 Pd1 125.5(3)
C3 C2 C1 121.5(4)
C3 C2 H2 119.2
C1 C2 H2 119.2
C2 C3 C4 120.4(5)
C2 C3 H3 119.8
C4 C3 H3 119.8
C5 C4 C3 118.2(5)
C5 C4 H4 120.9
C3 C4 H4 120.9
C6 C5 C4 121.9(5)
C6 C5 H5 119.1
C4 C5 H5 119.1
C5 C6 C1 119.6(4)
C5 C6 N1 121.0(4)
C1 C6 N1 119.4(3)
N1 C7 C8 113.6(3)
N1 C7 H7A 108.8
C8 C7 H7A 108.8
N1 C7 H7B 108.8
C8 C7 H7B 108.8
H7A C7 H7B 107.7
O2 C8 N2 122.6(4)
O2 C8 C7 120.3(3)
N2 C8 C7 117.1(4)
N2 C9 C10 113.7(5)
N2 C9 H9A 108.8
C10 C9 H9A 108.8
N2 C9 H9B 108.8
C10 C9 H9B 108.8
H9A C9 H9B 107.7
C9 C10 H10A 109.5
C9 C10 H10B 109.5
H10A C10 H10B 109.5
C9 C10 H10C 109.5
H10A C10 H10C 109.5
H10B C10 H10C 109.5
N2 C11 C12 112.0(5)
N2 C11 H11A 109.2
C12 C11 H11A 109.2
N2 C11 H11B 109.2
C12 C11 H11B 109.2
H11A C11 H11B 107.9
C11 C12 H12A 109.5
C11 C12 H12B 109.5
H12A C12 H12B 109.5
C11 C12 H12C 109.5
H12A C12 H12C 109.5
H12B C12 H12C 109.5
N1 C13 H13A 109.5
N1 C13 H13B 109.5
H13A C13 H13B 109.5
N1 C13 H13C 109.5
H13A C13 H13C 109.5
H13B C13 H13C 109.5
C19 C14 C15 117.9(3)
C19 C14 Pd2 126.5(3)
C15 C14 Pd2 115.3(3)
C16 C15 C14 119.7(4)
C16 C15 H15 120.1
C14 C15 H15 120.1
C17 C16 C15 121.2(5)
C17 C16 H16 119.4
C15 C16 H16 119.4
C16 C17 C18 120.0(5)
C16 C17 H17 120.0
C18 C17 H17 120.0
C17 C18 C19 121.1(5)
C17 C18 H18 119.4
C19 C18 H18 119.4
C18 C19 C14 119.8(4)
C18 C19 N3 121.1(4)
C14 C19 N3 118.7(3)
N3 C20 C21 109.2(4)
N3 C20 H20A 109.8
C21 C20 H20A 109.8
N3 C20 H20B 109.8
C21 C20 H20B 109.8
H20A C20 H20B 108.3
O1 C21 N4 124.2(5)
O1 C21 C20 121.3(4)
N4 C21 C20 111.5(5)
C23 C22 N4 100.0(6)
C23 C22 H22A 111.8
N4 C22 H22A 111.8
C23 C22 H22B 111.8
N4 C22 H22B 111.8
H22A C22 H22B 109.5
C22 C23 H23A 109.5
C22 C23 H23B 109.5
H23A C23 H23B 109.5
C22 C23 H23C 109.5
H23A C23 H23C 109.5
H23B C23 H23C 109.5
C25 C24 N4 104.8(6)
C25 C24 H24A 110.8
N4 C24 H24A 110.8
C25 C24 H24B 110.8
N4 C24 H24B 110.8
H24A C24 H24B 108.9
C24 C25 H25A 109.5
C24 C25 H25B 109.5
H25A C25 H25B 109.5
C24 C25 H25C 109.5
H25A C25 H25C 109.5
H25B C25 H25C 109.5
N3 C26 H26A 109.5
N3 C26 H26B 109.5
H26A C26 H26B 109.5
N3 C26 H26C 109.5
H26A C26 H26C 109.5
H26B C26 H26C 109.5

loop_
_geom_bond_atom_site_label_1
_geom_bond_atom_site_label_2
_geom_bond_distance
Pd1 C1 1.968(4)
Pd1 N3 2.158(3)
Pd1 O1 2.164(3)
Pd1 I1 2.5867(9)
Pd1 Pd2 3.026(2)
Pd2 C14 1.973(4)
Pd2 N1 2.157(3)
Pd2 O2 2.164(3)
Pd2 I2 2.5870(9)
O1 C21 1.209(6)
O2 C8 1.237(5)
N1 C6 1.464(5)
N1 C7 1.472(5)
N1 C13 1.489(5)
N2 C8 1.333(5)
N2 C9 1.431(6)
N2 C11 1.472(6)
N3 C19 1.477(5)
N3 C20 1.484(5)
N3 C26 1.489(6)
N4 C21 1.391(6)
N4 C24 1.482(7)
N4 C22 1.618(8)
C1 C2 1.411(6)
C1 C6 1.416(5)
C2 C3 1.373(7)
C2 H2 0.9300
C3 C4 1.415(8)
C3 H3 0.9300
C4 C5 1.398(7)
C4 H4 0.9300
C5 C6 1.389(6)
C5 H5 0.9300
C7 C8 1.519(5)
C7 H7A 0.9700
C7 H7B 0.9700
C9 C10 1.532(9)
C9 H9A 0.9700
C9 H9B 0.9700
C10 H10A 0.9600
C10 H10B 0.9600
C10 H10C 0.9600
C11 C12 1.538(9)
C11 H11A 0.9700
C11 H11B 0.9700
C12 H12A 0.9600
C12 H12B 0.9600
C12 H12C 0.9600
C13 H13A 0.9600
C13 H13B 0.9600
C13 H13C 0.9600
C14 C19 1.399(5)
C14 C15 1.423(5)
C15 C16 1.398(6)
C15 H15 0.9300
C16 C17 1.348(7)
C16 H16 0.9300
C17 C18 1.373(7)
C17 H17 0.9300
C18 C19 1.397(6)
C18 H18 0.9300
C20 C21 1.554(7)
C20 H20A 0.9700
C20 H20B 0.9700
C22 C23 1.311(9)
C22 H22A 0.9700
C22 H22B 0.9700
C23 H23A 0.9600
C23 H23B 0.9600
C23 H23C 0.9600
C24 C25 1.357(9)
C24 H24A 0.9700
C24 H24B 0.9700
C25 H25A 0.9600
C25 H25B 0.9600
C25 H25C 0.9600
C26 H26A 0.9600
C26 H26B 0.9600
C26 H26C 0.9600
